data_7108795
loop_
_publ_author_name
'Chinna Ayya Swamy P'
'Sanjoy Mukherjee'
'Pakkirisamy Thilagar'

_publ_section_title
;
 Dual emissive borane-BODIPY dyads: molecular conformation control over
 electronic properties and fluorescence response towards fluoride ions
;
_journal_issue 10
_journal_name_full 'Chemical communications (Cambridge, England)'
_journal_page_first 993
_journal_page_last 995
_journal_paper_doi 10.1039/c2cc38352g
_journal_volume 49
_journal_year 2013
_chemical_formula_sum 'C37 H40 B2 F2 N2'
_chemical_formula_weight 572.33
_chemical_name_systematic
;
?
;
_space_group_IT_number 14
_symmetry_cell_setting monoclinic
_symmetry_space_group_name_Hall '-P 2ybc'
_symmetry_space_group_name_H-M 'P 1 21/c 1'
_atom_sites_solution_hydrogens geom
_atom_sites_solution_primary direct
_atom_sites_solution_secondary difmap
_audit_creation_method SHELXL-97
_cell_angle_alpha 90.00
_cell_angle_beta 90.167(8)
_cell_angle_gamma 90.00
_cell_formula_units_Z 4
_cell_length_a 18.770(2)
_cell_length_b 9.8560(13)
_cell_length_c 16.662(2)
_cell_measurement_reflns_used 7805
_cell_measurement_temperature 296(2)
_cell_measurement_theta_max 29.72
_cell_measurement_theta_min 2.44
_cell_volume 3082.4(6)
_computing_cell_refinement 'bruker saint'
_computing_data_collection 'Bruker Kappa Apex ccd'
_computing_data_reduction 'bruker saint'
_computing_molecular_graphics ORTEP-III
_computing_publication_material WinGXv1.80.05
_computing_structure_refinement 'SHELXL-97 (Sheldrick, 2008)'
_computing_structure_solution SHELXS-97
_diffrn_ambient_temperature 273(2)
_diffrn_detector_area_resol_mean 0.3
_diffrn_measured_fraction_theta_full 0.997
_diffrn_measured_fraction_theta_max 0.997
_diffrn_measurement_device_type 'Bruker kappa apex ccd'
_diffrn_measurement_method '\f and \w scans'
_diffrn_radiation_monochromator graphite
_diffrn_radiation_source 'fine-focus sealed tube'
_diffrn_radiation_type MoK\a
_diffrn_radiation_wavelength 0.71073
_diffrn_reflns_av_R_equivalents 0.1077
_diffrn_reflns_av_sigmaI/netI 0.0906
_diffrn_reflns_limit_h_max 24
_diffrn_reflns_limit_h_min -24
_diffrn_reflns_limit_k_max 11
_diffrn_reflns_limit_k_min -13
_diffrn_reflns_limit_l_max 14
_diffrn_reflns_limit_l_min -22
_diffrn_reflns_number 49266
_diffrn_reflns_theta_full 28.00
_diffrn_reflns_theta_max 28.00
_diffrn_reflns_theta_min 2.17
_exptl_absorpt_coefficient_mu 0.079
_exptl_absorpt_correction_T_max 0.9945
_exptl_absorpt_correction_T_min 0.9930
_exptl_absorpt_correction_type multi-scan
_exptl_absorpt_process_details sadabs
_exptl_crystal_colour orange
_exptl_crystal_density_diffrn 1.233
_exptl_crystal_density_method 'not measured'
_exptl_crystal_description prism
_exptl_crystal_F_000 1216
_exptl_crystal_size_max 0.09
_exptl_crystal_size_mid 0.07
_exptl_crystal_size_min 0.07
_refine_diff_density_max 0.653
_refine_diff_density_min -0.715
_refine_diff_density_rms 0.117
_refine_ls_extinction_method none
_refine_ls_goodness_of_fit_ref 1.103
_refine_ls_hydrogen_treatment constr
_refine_ls_matrix_type full
_refine_ls_number_parameters 388
_refine_ls_number_reflns 7401
_refine_ls_number_restraints 0
_refine_ls_restrained_S_all 1.103
_refine_ls_R_factor_all 0.1890
_refine_ls_R_factor_gt 0.1390
_refine_ls_shift/su_max 0.000
_refine_ls_shift/su_mean 0.000
_refine_ls_structure_factor_coef Fsqd
_refine_ls_weighting_details 'calc w=1/[\s^2^(Fo^2^)+(0.0858P)^2^+26.2089P] where P=(Fo^2^+2Fc^2^)/3'
_refine_ls_weighting_scheme calc
_refine_ls_wR_factor_gt 0.3285
_refine_ls_wR_factor_ref 0.3567
_reflns_number_gt 4649
_reflns_number_total 7401
_reflns_threshold_expression >2sigma(I)
_cod_data_source_file c2cc38352g.txt
_cod_data_source_block pt395m
_cod_original_cell_volume 3082.4(7)
_cod_original_sg_symbol_H-M P21/c
_cod_database_code 7108795

loop_
_symmetry_equiv_pos_as_xyz
'x, y, z'
'-x, y+1/2, -z+1/2'
'-x, -y, -z'
'x, -y-1/2, z-1/2'

loop_
_atom_site_label
_atom_site_type_symbol
_atom_site_fract_x
_atom_site_fract_y
_atom_site_fract_z
_atom_site_U_iso_or_equiv
_atom_site_adp_type
_atom_site_occupancy
_atom_site_symmetry_multiplicity
_atom_site_calc_flag
_atom_site_refinement_flags
F1 F 1.2189(2) 0.1918(4) 0.3383(2) 0.0398(9) Uani 1 1 d .
F2 F 1.1980(2) -0.0319(4) 0.3607(2) 0.0392(9) Uani 1 1 d .
N1 N 1.1318(3) 0.0806(5) 0.2549(3) 0.0234(10) Uani 1 1 d .
N2 N 1.1072(3) 0.1300(5) 0.3980(3) 0.0253(10) Uani 1 1 d .
B1 B 1.1672(4) 0.0915(7) 0.3390(4) 0.0270(14) Uani 1 1 d .
B2 B 0.7026(4) 0.0904(7) 0.2448(4) 0.0253(13) Uani 1 1 d .
C1 C 1.0104(3) 0.0974(5) 0.3048(3) 0.0221(11) Uani 1 1 d .
C2 C 1.0586(3) 0.0747(5) 0.2421(3) 0.0226(11) Uani 1 1 d .
C3 C 1.0465(3) 0.0541(6) 0.1580(3) 0.0259(12) Uani 1 1 d .
C4 C 1.1138(3) 0.0487(6) 0.1232(3) 0.0284(13) Uani 1 1 d .
H4 H 1.1231 0.0361 0.0689 0.034 Uiso 1 1 calc R
C5 C 1.1652(3) 0.0653(6) 0.1835(3) 0.0266(12) Uani 1 1 d .
C6 C 1.0342(3) 0.1269(5) 0.3819(3) 0.0219(11) Uani 1 1 d .
C7 C 0.9968(3) 0.1578(6) 0.4553(3) 0.0236(12) Uani 1 1 d .
C8 C 1.0489(3) 0.1756(6) 0.5129(3) 0.0269(12) Uani 1 1 d .
H8 H 1.0410 0.1955 0.5667 0.032 Uiso 1 1 calc R
C9 C 1.1161(3) 0.1588(6) 0.4768(3) 0.0256(12) Uani 1 1 d .
C10 C 0.9782(3) 0.0411(7) 0.1136(3) 0.0301(13) Uani 1 1 d .
H10A H 0.9392 0.0480 0.1506 0.045 Uiso 1 1 calc R
H10B H 0.9765 -0.0453 0.0871 0.045 Uiso 1 1 calc R
H10C H 0.9746 0.1123 0.0745 0.045 Uiso 1 1 calc R
C11 C 1.2444(3) 0.0692(7) 0.1760(4) 0.0316(13) Uani 1 1 d .
H11A H 1.2653 0.0822 0.2281 0.047 Uiso 1 1 calc R
H11B H 1.2578 0.1427 0.1414 0.047 Uiso 1 1 calc R
H11C H 1.2609 -0.0149 0.1537 0.047 Uiso 1 1 calc R
C12 C 0.9189(3) 0.1696(6) 0.4701(3) 0.0279(13) Uani 1 1 d .
H12A H 0.8934 0.1531 0.4210 0.042 Uiso 1 1 calc R
H12B H 0.9082 0.2592 0.4892 0.042 Uiso 1 1 calc R
H12C H 0.9048 0.1041 0.5096 0.042 Uiso 1 1 calc R
C13 C 1.1881(4) 0.1656(7) 0.5150(4) 0.0341(14) Uani 1 1 d .
H13A H 1.2240 0.1498 0.4752 0.051 Uiso 1 1 calc R
H13B H 1.1916 0.0977 0.5562 0.051 Uiso 1 1 calc R
H13C H 1.1949 0.2538 0.5384 0.051 Uiso 1 1 calc R
C14 C 0.9334(3) 0.0929(6) 0.2892(3) 0.0227(11) Uani 1 1 d .
C15 C 0.8962(3) -0.0295(6) 0.2789(3) 0.0241(12) Uani 1 1 d .
H15 H 0.9207 -0.1113 0.2829 0.029 Uiso 1 1 calc R
C16 C 0.8247(3) -0.0305(6) 0.2631(3) 0.0230(11) Uani 1 1 d .
H16 H 0.8017 -0.1130 0.2551 0.028 Uiso 1 1 calc R
C17 C 0.7852(3) 0.0901(6) 0.2586(3) 0.0223(11) Uani 1 1 d .
C18 C 0.8227(3) 0.2115(6) 0.2676(3) 0.0257(12) Uani 1 1 d .
H18 H 0.7980 0.2930 0.2648 0.031 Uiso 1 1 calc R
C19 C 0.8945(3) 0.2143(6) 0.2803(3) 0.0262(12) Uani 1 1 d .
H19 H 0.9181 0.2972 0.2831 0.031 Uiso 1 1 calc R
C20 C 0.6584(3) 0.2115(6) 0.2824(3) 0.0241(12) Uani 1 1 d .
C21 C 0.6213(3) 0.3049(6) 0.2339(3) 0.0248(12) Uani 1 1 d .
C22 C 0.5841(3) 0.4111(6) 0.2682(4) 0.0277(12) Uani 1 1 d .
H22 H 0.5616 0.4736 0.2348 0.033 Uiso 1 1 calc R
C23 C 0.5792(3) 0.4280(6) 0.3519(4) 0.0285(13) Uani 1 1 d .
C24 C 0.6163(3) 0.3363(6) 0.3992(3) 0.0268(12) Uani 1 1 d .
H24 H 0.6141 0.3452 0.4547 0.032 Uiso 1 1 calc R
C25 C 0.6566(3) 0.2313(6) 0.3670(3) 0.0258(12) Uani 1 1 d .
C26 C 0.6247(3) 0.2969(7) 0.1434(3) 0.0299(13) Uani 1 1 d .
H26A H 0.6527 0.2198 0.1280 0.045 Uiso 1 1 calc R
H26B H 0.6461 0.3781 0.1228 0.045 Uiso 1 1 calc R
H26C H 0.5774 0.2878 0.1221 0.045 Uiso 1 1 calc R
C27 C 0.5367(4) 0.5414(7) 0.3873(4) 0.0352(14) Uani 1 1 d .
H27A H 0.5153 0.5936 0.3449 0.053 Uiso 1 1 calc R
H27B H 0.5674 0.5987 0.4186 0.053 Uiso 1 1 calc R
H27C H 0.5001 0.5048 0.4210 0.053 Uiso 1 1 calc R
C28 C 0.6968(4) 0.1406(7) 0.4240(4) 0.0349(14) Uani 1 1 d .
H28A H 0.7217 0.0723 0.3941 0.052 Uiso 1 1 calc R
H28B H 0.6640 0.0980 0.4601 0.052 Uiso 1 1 calc R
H28C H 0.7304 0.1937 0.4541 0.052 Uiso 1 1 calc R
C29 C 0.6672(3) -0.0253(6) 0.1935(3) 0.0247(12) Uani 1 1 d .
C30 C 0.6875(3) -0.0476(6) 0.1132(3) 0.0273(13) Uani 1 1 d .
C31 C 0.6525(3) -0.1453(6) 0.0676(3) 0.0275(13) Uani 1 1 d .
H31 H 0.6641 -0.1549 0.0136 0.033 Uiso 1 1 calc R
C32 C 0.6009(3) -0.2284(6) 0.1002(4) 0.0277(12) Uani 1 1 d .
C33 C 0.5832(3) -0.2112(6) 0.1801(3) 0.0279(13) Uani 1 1 d .
H33 H 0.5497 -0.2686 0.2031 0.034 Uiso 1 1 calc R
C34 C 0.6142(3) -0.1107(6) 0.2270(3) 0.0256(12) Uani 1 1 d .
C36 C 0.7471(3) 0.0317(7) 0.0740(4) 0.0330(14) Uani 1 1 d .
H36A H 0.7654 0.0975 0.1112 0.050 Uiso 1 1 calc R
H36B H 0.7291 0.0773 0.0272 0.050 Uiso 1 1 calc R
H36C H 0.7845 -0.0293 0.0587 0.050 Uiso 1 1 calc R
C37 C 0.5628(4) -0.3346(7) 0.0497(4) 0.0392(16) Uani 1 1 d .
H37A H 0.5817 -0.3338 -0.0038 0.059 Uiso 1 1 calc R
H37B H 0.5128 -0.3146 0.0479 0.059 Uiso 1 1 calc R
H37C H 0.5699 -0.4227 0.0730 0.059 Uiso 1 1 calc R
C38 C 0.5918(4) -0.0992(7) 0.3138(3) 0.0340(14) Uani 1 1 d .
H38A H 0.6176 -0.0266 0.3390 0.051 Uiso 1 1 calc R
H38B H 0.6019 -0.1828 0.3410 0.051 Uiso 1 1 calc R
H38C H 0.5416 -0.0808 0.3163 0.051 Uiso 1 1 calc R

loop_
_atom_site_aniso_label
_atom_site_aniso_U_11
_atom_site_aniso_U_22
_atom_site_aniso_U_33
_atom_site_aniso_U_23
_atom_site_aniso_U_13
_atom_site_aniso_U_12
F1 0.041(2) 0.040(2) 0.038(2) 0.0011(17) -0.0021(17) -0.0092(18)
F2 0.051(2) 0.035(2) 0.0319(19) 0.0013(16) -0.0039(17) 0.0111(18)
N1 0.034(3) 0.017(2) 0.020(2) 0.0032(18) 0.0042(19) 0.0024(19)
N2 0.035(3) 0.018(2) 0.023(2) 0.0007(19) 0.0008(19) 0.000(2)
B1 0.029(3) 0.030(4) 0.023(3) 0.007(3) 0.001(2) 0.003(3)
B2 0.032(3) 0.025(3) 0.019(3) 0.006(2) 0.004(2) 0.000(3)
C1 0.035(3) 0.015(3) 0.016(2) 0.003(2) -0.001(2) 0.001(2)
C2 0.032(3) 0.015(3) 0.021(3) 0.003(2) 0.001(2) 0.003(2)
C3 0.037(3) 0.016(3) 0.025(3) 0.000(2) 0.003(2) 0.003(2)
C4 0.039(3) 0.025(3) 0.021(3) 0.001(2) 0.002(2) 0.002(2)
C5 0.035(3) 0.023(3) 0.022(3) 0.002(2) 0.005(2) 0.004(2)
C6 0.035(3) 0.017(3) 0.014(2) -0.002(2) -0.001(2) 0.001(2)
C7 0.032(3) 0.019(3) 0.019(3) 0.000(2) 0.003(2) -0.001(2)
C8 0.036(3) 0.024(3) 0.021(3) -0.002(2) 0.001(2) -0.004(2)
C9 0.035(3) 0.019(3) 0.022(3) -0.001(2) -0.004(2) -0.005(2)
C10 0.037(3) 0.031(3) 0.022(3) 0.000(2) 0.001(2) 0.000(3)
C11 0.031(3) 0.037(4) 0.027(3) 0.003(3) 0.002(2) 0.003(3)
C12 0.034(3) 0.025(3) 0.024(3) -0.001(2) 0.002(2) -0.001(2)
C13 0.041(4) 0.033(4) 0.028(3) 0.000(3) -0.007(3) -0.003(3)
C14 0.035(3) 0.020(3) 0.013(2) 0.003(2) 0.000(2) 0.002(2)
C15 0.035(3) 0.019(3) 0.019(2) 0.001(2) 0.003(2) 0.003(2)
C16 0.036(3) 0.017(3) 0.016(2) -0.003(2) 0.002(2) -0.001(2)
C17 0.032(3) 0.021(3) 0.014(2) 0.000(2) 0.001(2) 0.001(2)
C18 0.034(3) 0.022(3) 0.021(3) 0.002(2) 0.000(2) 0.001(2)
C19 0.033(3) 0.021(3) 0.025(3) 0.001(2) 0.003(2) 0.000(2)
C20 0.026(3) 0.026(3) 0.020(3) -0.001(2) 0.001(2) -0.004(2)
C21 0.024(3) 0.028(3) 0.022(3) 0.002(2) -0.001(2) -0.002(2)
C22 0.034(3) 0.022(3) 0.028(3) 0.004(2) -0.002(2) 0.000(2)
C23 0.028(3) 0.025(3) 0.033(3) -0.005(2) 0.003(2) -0.005(2)
C24 0.028(3) 0.031(3) 0.021(3) -0.004(2) 0.002(2) -0.003(2)
C25 0.029(3) 0.028(3) 0.020(3) -0.001(2) 0.000(2) -0.005(2)
C26 0.039(3) 0.032(3) 0.019(3) 0.004(2) 0.000(2) 0.003(3)
C27 0.037(4) 0.035(4) 0.034(3) -0.008(3) 0.001(3) -0.001(3)
C28 0.046(4) 0.037(4) 0.022(3) -0.002(3) -0.002(3) 0.002(3)
C29 0.027(3) 0.026(3) 0.021(3) 0.003(2) -0.001(2) 0.003(2)
C30 0.030(3) 0.030(3) 0.022(3) -0.002(2) 0.004(2) 0.005(2)
C31 0.032(3) 0.032(3) 0.019(3) -0.001(2) 0.000(2) 0.008(2)
C32 0.029(3) 0.025(3) 0.029(3) 0.004(2) -0.003(2) 0.008(2)
C33 0.037(3) 0.020(3) 0.027(3) 0.003(2) 0.002(2) 0.001(2)
C34 0.029(3) 0.023(3) 0.025(3) 0.000(2) -0.001(2) 0.001(2)
C36 0.033(3) 0.044(4) 0.022(3) 0.003(3) 0.004(2) -0.002(3)
C37 0.055(4) 0.031(4) 0.032(3) -0.006(3) -0.001(3) -0.001(3)
C38 0.039(4) 0.041(4) 0.022(3) 0.003(3) 0.002(2) -0.006(3)

loop_
_atom_type_symbol
_atom_type_description
_atom_type_scat_dispersion_real
_atom_type_scat_dispersion_imag
_atom_type_scat_source
C C 0.0033 0.0016 'International Tables Vol C Tables 4.2.6.8 and 6.1.1.4'
H H 0.0000 0.0000 'International Tables Vol C Tables 4.2.6.8 and 6.1.1.4'
B B 0.0013 0.0007 'International Tables Vol C Tables 4.2.6.8 and 6.1.1.4'
N N 0.0061 0.0033 'International Tables Vol C Tables 4.2.6.8 and 6.1.1.4'
F F 0.0171 0.0103 'International Tables Vol C Tables 4.2.6.8 and 6.1.1.4'

loop_
_geom_angle_atom_site_label_1
_geom_angle_atom_site_label_2
_geom_angle_atom_site_label_3
_geom_angle
C5 N1 C2 108.7(5)
C5 N1 B1 127.0(5)
C2 N1 B1 124.2(4)
C9 N2 C6 108.0(5)
C9 N2 B1 125.6(5)
C6 N2 B1 126.1(5)
F1 B1 F2 109.6(5)
F1 B1 N2 110.0(5)
F2 B1 N2 110.6(5)
F1 B1 N1 109.9(5)
F2 B1 N1 110.5(5)
N2 B1 N1 106.3(5)
C17 B2 C29 119.7(5)
C17 B2 C20 117.5(5)
C29 B2 C20 122.7(5)
C6 C1 C2 120.9(5)
C6 C1 C14 119.0(5)
C2 C1 C14 120.1(5)
N1 C2 C1 121.3(5)
N1 C2 C3 108.0(5)
C1 C2 C3 130.5(5)
C4 C3 C2 105.7(5)
C4 C3 C10 125.0(5)
C2 C3 C10 129.3(5)
C3 C4 C5 108.7(5)
N1 C5 C4 108.9(5)
N1 C5 C11 122.3(5)
C4 C5 C11 128.8(5)
C1 C6 N2 119.7(5)
C1 C6 C7 132.1(5)
N2 C6 C7 108.2(5)
C8 C7 C6 105.7(5)
C8 C7 C12 124.7(5)
C6 C7 C12 129.6(5)
C7 C8 C9 108.7(5)
N2 C9 C8 109.4(5)
N2 C9 C13 122.2(5)
C8 C9 C13 128.5(5)
C15 C14 C19 117.4(5)
C15 C14 C1 122.4(5)
C19 C14 C1 120.1(5)
C16 C15 C14 121.1(5)
C15 C16 C17 121.5(5)
C18 C17 C16 117.0(5)
C18 C17 B2 120.9(5)
C16 C17 B2 122.1(5)
C19 C18 C17 122.2(5)
C18 C19 C14 120.6(5)
C21 C20 C25 117.8(5)
C21 C20 B2 121.6(5)
C25 C20 B2 120.6(5)
C22 C21 C20 120.4(5)
C22 C21 C26 118.3(5)
C20 C21 C26 121.2(5)
C21 C22 C23 122.2(6)
C24 C23 C22 116.9(5)
C24 C23 C27 122.1(6)
C22 C23 C27 121.0(6)
C23 C24 C25 122.5(5)
C24 C25 C20 119.9(5)
C24 C25 C28 118.1(5)
C20 C25 C28 122.0(5)
C30 C29 C34 118.2(5)
C30 C29 B2 120.9(5)
C34 C29 B2 120.8(5)
C31 C30 C29 119.9(5)
C31 C30 C36 118.0(5)
C29 C30 C36 122.1(5)
C32 C31 C30 121.8(5)
C31 C32 C33 118.4(6)
C31 C32 C37 121.3(5)
C33 C32 C37 120.3(6)
C32 C33 C34 121.9(6)
C33 C34 C29 119.6(5)
C33 C34 C38 118.4(5)
C29 C34 C38 122.0(5)

loop_
_geom_bond_atom_site_label_1
_geom_bond_atom_site_label_2
_geom_bond_distance
F1 B1 1.385(8)
F2 B1 1.394(8)
N1 C5 1.355(7)
N1 C2 1.390(8)
N1 B1 1.553(8)
N2 C9 1.353(7)
N2 C6 1.396(8)
N2 B1 1.544(8)
B2 C17 1.568(9)
B2 C29 1.571(9)
B2 C20 1.584(9)
C1 C6 1.390(7)
C1 C2 1.402(7)
C1 C14 1.468(8)
C2 C3 1.435(8)
C3 C4 1.391(8)
C3 C10 1.484(9)
C4 C5 1.400(9)
C5 C11 1.492(8)
C6 C7 1.444(7)
C7 C8 1.380(8)
C7 C12 1.489(8)
C8 C9 1.408(8)
C9 C13 1.493(9)
C14 C15 1.404(8)
C14 C19 1.409(8)
C15 C16 1.368(8)
C16 C17 1.402(8)
C17 C18 1.395(8)
C18 C19 1.364(8)
C20 C21 1.407(8)
C20 C25 1.423(7)
C21 C22 1.383(8)
C21 C26 1.510(8)
C22 C23 1.408(8)
C23 C24 1.385(9)
C23 C27 1.496(8)
C24 C25 1.390(8)
C25 C28 1.506(9)
C29 C30 1.410(7)
C29 C34 1.419(8)
C30 C31 1.391(9)
C30 C36 1.515(8)
C31 C32 1.381(8)
C32 C33 1.384(8)
C32 C37 1.520(9)
C33 C34 1.388(8)
C34 C38 1.511(8)
